data_7226450
loop_
_publ_author_name
'Packiaraj, S.'
'Pushpaveni, A.'
'Govindarajan, S.'
'Rawson, J. M.'

_publ_section_title
;
 Structural and anti-oxidant properties of guanidinium
 pyrazole-3,5-dicarboxylates
;
_journal_issue 41
_journal_name_full CrystEngComm
_journal_page_first 7978
_journal_paper_doi 10.1039/C6CE00290K
_journal_volume 18
_journal_year 2016
_chemical_formula_moiety 'C10 H7 N4 O8, C H9 N6'
_chemical_formula_sum 'C11 H16 N10 O8'
_chemical_formula_weight 416.34
_chemical_name_systematic
;
 ?
;
_space_group_crystal_system triclinic
_space_group_IT_number 2
_space_group_name_Hall '-P 1'
_space_group_name_H-M_alt 'P -1'
_symmetry_space_group_name_Hall '-P 1'
_symmetry_space_group_name_H-M 'P -1'
_atom_sites_solution_hydrogens difmap
_atom_sites_solution_primary iterative
_audit_creation_date 2016-08-15
_audit_creation_method
;
Olex2 1.2-dev
(compiled 2016.07.26 svn.r3321 for OlexSys, GUI svn.r3563)
;
_audit_update_record
;
2016-08-25 deposited with the CCDC.
2016-09-05 downloaded from the CCDC.
;
_cell_angle_alpha 93.527(2)
_cell_angle_beta 101.291(2)
_cell_angle_gamma 102.406(2)
_cell_formula_units_Z 2
_cell_length_a 8.7785(4)
_cell_length_b 9.7547(4)
_cell_length_c 10.2957(5)
_cell_measurement_reflns_used 3845
_cell_measurement_temperature 296(2)
_cell_measurement_theta_max 56.195
_cell_measurement_theta_min 4.864
_cell_volume 839.43(7)
_computing_cell_refinement 'APEX2/SAINT (Bruker, 2004)'
_computing_data_collection 'APEX2 (Bruker, 2004)'
_computing_data_reduction 'SAINT/XPREP (Bruker, 2004)'
_computing_molecular_graphics 'Olex2 (Dolomanov et al., 2009)'
_computing_publication_material 'Olex2 (Dolomanov et al., 2009)'
_computing_structure_refinement 'ShelXL (Sheldrick, 2015)'
_computing_structure_solution
;
Superflip (Palatinus & Chapuis, 2007;Palatinus & van der Lee, 2008;
Palatinus et al., 2012)
;
_diffrn_ambient_temperature 296(2)
_diffrn_measured_fraction_theta_full 0.988
_diffrn_measured_fraction_theta_max 0.983
_diffrn_measurement_device_type 'Bruker Kappa APEX-II diffractometer with CCD detector'
_diffrn_measurement_method 'phi and omega scans'
_diffrn_radiation_type MoK\a
_diffrn_radiation_wavelength 0.71073
_diffrn_reflns_av_R_equivalents 0.0150
_diffrn_reflns_av_unetI/netI 0.0242
_diffrn_reflns_Laue_measured_fraction_full 0.988
_diffrn_reflns_Laue_measured_fraction_max 0.983
_diffrn_reflns_limit_h_max 10
_diffrn_reflns_limit_h_min -10
_diffrn_reflns_limit_k_max 11
_diffrn_reflns_limit_k_min -10
_diffrn_reflns_limit_l_max 12
_diffrn_reflns_limit_l_min -11
_diffrn_reflns_number 5492
_diffrn_reflns_point_group_measured_fraction_full 0.988
_diffrn_reflns_point_group_measured_fraction_max 0.983
_diffrn_reflns_theta_full 25.242
_diffrn_reflns_theta_max 25.997
_diffrn_reflns_theta_min 2.814
_exptl_absorpt_coefficient_mu 0.141
_exptl_absorpt_correction_T_max 0.9590
_exptl_absorpt_correction_T_min 0.9459
_exptl_absorpt_correction_type multi-scan
_exptl_absorpt_process_details sadabs
_exptl_crystal_colour colourless
_exptl_crystal_colour_primary colourless
_exptl_crystal_density_diffrn 1.647
_exptl_crystal_description block
_exptl_crystal_F_000 432
_exptl_crystal_preparation ', Luminescent'
_exptl_crystal_recrystallization_method 'Re-crystallisation from solvent: Water'
_exptl_crystal_size_max 0.4
_exptl_crystal_size_mid 0.35
_exptl_crystal_size_min 0.3
_refine_diff_density_max 0.293
_refine_diff_density_min -0.267
_refine_diff_density_rms 0.044
_refine_ls_extinction_method none
_refine_ls_goodness_of_fit_ref 1.059
_refine_ls_hydrogen_treatment refxyz
_refine_ls_matrix_type full
_refine_ls_number_parameters 318
_refine_ls_number_reflns 3221
_refine_ls_number_restraints 3
_refine_ls_restrained_S_all 1.059
_refine_ls_R_factor_all 0.0437
_refine_ls_R_factor_gt 0.0373
_refine_ls_shift/su_max 0.000
_refine_ls_shift/su_mean 0.000
_refine_ls_structure_factor_coef Fsqd
_refine_ls_weighting_details 'w=1/[\s^2^(Fo^2^)+(0.0671P)^2^+0.1944P] where P=(Fo^2^+2Fc^2^)/3'
_refine_ls_weighting_scheme calc
_refine_ls_wR_factor_gt 0.1066
_refine_ls_wR_factor_ref 0.1137
_reflns_Friedel_coverage 0.000
_reflns_number_gt 2730
_reflns_number_total 3221
_reflns_threshold_expression 'I > 2\s(I)'
_cod_data_source_file c6ce00290k2.cif
_cod_data_source_block ptac
_cod_depositor_comments 'Adding full bibliography for 7226450--7226453.cif.'
_cod_database_code 7226450
_shelx_space_group_comment
;
The symmetry employed for this shelxl refinement is uniquely defined
by the following loop, which should always be used as a source of
symmetry information in preference to the above space-group names.
They are only intended as comments.
;
_shelx_estimated_absorpt_t_max 0.959
_shelx_estimated_absorpt_t_min 0.946
_olex2_refinement_description
;
1. Fixed Uiso
 At 1.2 times of:
  All C(H) groups, H6 of N6, H1 of N1
 At 1.5 times of:
  All N(H,H) groups, H8A of N8, All O(H) groups
2. Restrained distances
 N5-H5A
 0.85 with sigma of 0.01
 N5-H5B
 0.85 with sigma of 0.01
 H5A-H5B
 1.388291 with sigma of 0.03
;
_shelx_shelxl_version_number 2014/7
_olex2_submission_special_instructions 'No special instructions were received'

loop_
_space_group_symop_operation_xyz
'x, y, z'
'-x, -y, -z'

loop_
_atom_site_label
_atom_site_type_symbol
_atom_site_fract_x
_atom_site_fract_y
_atom_site_fract_z
_atom_site_U_iso_or_equiv
_atom_site_adp_type
_atom_site_occupancy
_atom_site_site_symmetry_order
_atom_site_calc_flag
_atom_site_refinement_flags_posn
O2 O 1.21416(12) 1.47343(11) -0.20622(11) 0.0359(3) Uani 1 1 d .
O3 O 1.13761(14) 1.01323(13) 0.23002(12) 0.0444(3) Uani 1 1 d .
O4 O 0.89409(14) 1.05570(13) 0.20824(12) 0.0412(3) Uani 1 1 d .
O1 O 1.40989(13) 1.36760(13) -0.12970(12) 0.0415(3) Uani 1 1 d .
N8 N 0.5284(2) 1.09717(17) 0.69711(17) 0.0490(4) Uani 1 1 d .
H8A H 0.628(3) 1.142(3) 0.742(2) 0.073 Uiso 1 1 d R
N7 N 0.48237(17) 0.99713(14) 0.78436(16) 0.0407(3) Uani 1 1 d .
N9 N 0.39121(15) 0.76516(14) 0.81526(13) 0.0341(3) Uani 1 1 d .
O8 O 0.56315(12) 0.50353(12) 0.72391(11) 0.0368(3) Uani 1 1 d .
H8 H 0.494(2) 0.4412(19) 0.7889(19) 0.055 Uiso 1 1 d R
O5 O 1.08096(14) 0.82760(15) 0.39563(14) 0.0502(3) Uani 1 1 d .
O6 O 0.83797(14) 0.86963(13) 0.37528(13) 0.0472(3) Uani 1 1 d .
O7 O 0.76547(13) 0.41207(12) 0.81453(11) 0.0384(3) Uani 1 1 d .
C1 C 1.27137(16) 1.38956(15) -0.13697(14) 0.0275(3) Uani 1 1 d .
C2 C 1.17301(16) 1.30622(14) -0.05454(14) 0.0268(3) Uani 1 1 d .
N6 N 0.42889(16) 0.82477(14) 0.60934(14) 0.0386(3) Uani 1 1 d .
H6 H 0.451(2) 0.899(2) 0.554(2) 0.046 Uiso 1 1 d R
N5 N 0.37084(17) 0.68652(14) 0.54699(14) 0.0375(3) Uani 1 1 d D
C3 C 1.20497(17) 1.21167(16) 0.03467(15) 0.0299(3) Uani 1 1 d .
H3 H 1.305(2) 1.1761(18) 0.0618(17) 0.036 Uiso 1 1 d R
C4 C 1.06525(17) 1.17213(15) 0.08192(14) 0.0281(3) Uani 1 1 d .
C5 C 1.03268(17) 1.07341(15) 0.18029(14) 0.0296(3) Uani 1 1 d .
N2 N 0.95324(15) 1.23672(14) 0.02588(13) 0.0327(3) Uani 1 1 d .
N1 N 1.02178(15) 1.31740(13) -0.05601(13) 0.0308(3) Uani 1 1 d .
H1 H 0.958(2) 1.3635(19) -0.1044(18) 0.037 Uiso 1 1 d R
C11 C 0.43258(16) 0.86223(15) 0.73606(15) 0.0317(3) Uani 1 1 d .
N10 N 0.39540(17) 0.80739(15) 0.95018(14) 0.0352(3) Uani 1 1 d .
C10 C 0.70801(16) 0.48847(15) 0.73927(14) 0.0270(3) Uani 1 1 d .
C9 C 0.80347(16) 0.57350(14) 0.65662(14) 0.0262(3) Uani 1 1 d .
C8 C 0.76823(18) 0.66363(16) 0.56413(15) 0.0307(3) Uani 1 1 d .
H8C H 0.672(2) 0.6926(18) 0.5312(17) 0.037 Uiso 1 1 d R
C7 C 0.91038(17) 0.70909(15) 0.52140(14) 0.0281(3) Uani 1 1 d .
C6 C 0.94263(18) 0.80902(16) 0.42430(15) 0.0316(3) Uani 1 1 d .
N3 N 1.02606(14) 0.65190(13) 0.58361(12) 0.0301(3) Uani 1 1 d .
N4 N 0.95798(15) 0.57029(13) 0.66441(12) 0.0283(3) Uani 1 1 d .
H5A H 0.420(2) 0.6315(17) 0.5920(16) 0.042 Uiso 1 1 d DR
H5B H 0.2711(12) 0.6575(18) 0.5461(18) 0.042 Uiso 1 1 d DR
H9 H 0.345(2) 0.676(2) 0.7793(19) 0.046(5) Uiso 1 1 d .
H7 H 0.492(3) 1.021(2) 0.882(2) 0.060(6) Uiso 1 1 d .
H10A H 0.289(2) 0.7943(19) 0.9616(18) 0.039(5) Uiso 1 1 d .
H10B H 0.435(2) 0.749(2) 1.001(2) 0.043(5) Uiso 1 1 d .
H8B H 0.462(3) 1.155(3) 0.694(2) 0.070(7) Uiso 1 1 d .
H4 H 1.017(2) 0.5270(19) 0.7117(18) 0.036(5) Uiso 1 1 d .
H4A H 0.871(3) 0.984(3) 0.267(3) 0.095(9) Uiso 1 1 d .
H5 H 1.108(4) 0.906(3) 0.330(3) 0.112(10) Uiso 1 1 d .

loop_
_atom_site_aniso_label
_atom_site_aniso_U_11
_atom_site_aniso_U_22
_atom_site_aniso_U_33
_atom_site_aniso_U_23
_atom_site_aniso_U_13
_atom_site_aniso_U_12
O2 0.0283(6) 0.0395(6) 0.0453(6) 0.0258(5) 0.0119(5) 0.0102(4)
O3 0.0388(6) 0.0560(7) 0.0510(7) 0.0349(6) 0.0199(5) 0.0205(5)
O4 0.0349(6) 0.0487(7) 0.0506(7) 0.0263(5) 0.0237(5) 0.0132(5)
O1 0.0264(6) 0.0564(7) 0.0527(7) 0.0359(6) 0.0192(5) 0.0155(5)
N8 0.0525(10) 0.0353(7) 0.0643(11) 0.0179(7) 0.0250(8) 0.0063(7)
N7 0.0439(8) 0.0310(7) 0.0485(9) 0.0093(6) 0.0172(6) 0.0036(6)
N9 0.0335(7) 0.0316(7) 0.0384(7) 0.0094(5) 0.0112(5) 0.0054(5)
O8 0.0260(5) 0.0495(6) 0.0450(6) 0.0285(5) 0.0170(5) 0.0151(5)
O5 0.0351(7) 0.0661(8) 0.0638(8) 0.0410(7) 0.0271(6) 0.0181(6)
O6 0.0378(7) 0.0589(8) 0.0586(8) 0.0401(6) 0.0218(6) 0.0208(6)
O7 0.0293(6) 0.0495(7) 0.0450(6) 0.0295(5) 0.0133(5) 0.0159(5)
C1 0.0237(7) 0.0310(7) 0.0296(7) 0.0133(6) 0.0086(6) 0.0050(5)
C2 0.0223(7) 0.0300(7) 0.0304(7) 0.0118(6) 0.0090(5) 0.0052(5)
N6 0.0414(8) 0.0348(7) 0.0399(7) 0.0113(6) 0.0126(6) 0.0038(6)
N5 0.0320(7) 0.0367(7) 0.0453(8) 0.0057(6) 0.0110(6) 0.0080(6)
C3 0.0237(7) 0.0356(8) 0.0340(8) 0.0167(6) 0.0095(6) 0.0078(6)
C4 0.0269(7) 0.0304(7) 0.0293(7) 0.0113(6) 0.0098(6) 0.0063(6)
C5 0.0277(7) 0.0329(7) 0.0308(7) 0.0117(6) 0.0112(6) 0.0060(6)
N2 0.0271(6) 0.0393(7) 0.0379(7) 0.0198(5) 0.0152(5) 0.0093(5)
N1 0.0258(6) 0.0373(7) 0.0356(7) 0.0203(5) 0.0127(5) 0.0107(5)
C11 0.0217(7) 0.0342(8) 0.0413(8) 0.0108(6) 0.0081(6) 0.0082(6)
N10 0.0299(7) 0.0412(7) 0.0374(7) 0.0109(6) 0.0113(6) 0.0092(6)
C10 0.0257(7) 0.0299(7) 0.0288(7) 0.0112(6) 0.0097(6) 0.0077(5)
C9 0.0236(7) 0.0288(7) 0.0283(7) 0.0094(5) 0.0091(5) 0.0058(5)
C8 0.0250(7) 0.0375(8) 0.0341(8) 0.0163(6) 0.0100(6) 0.0104(6)
C7 0.0263(7) 0.0311(7) 0.0301(7) 0.0126(6) 0.0101(6) 0.0073(6)
C6 0.0292(8) 0.0363(8) 0.0334(8) 0.0150(6) 0.0124(6) 0.0082(6)
N3 0.0264(6) 0.0347(6) 0.0340(7) 0.0162(5) 0.0131(5) 0.0077(5)
N4 0.0236(6) 0.0338(6) 0.0324(6) 0.0162(5) 0.0107(5) 0.0094(5)

loop_
_atom_type_symbol
_atom_type_description
_atom_type_scat_dispersion_real
_atom_type_scat_dispersion_imag
_atom_type_scat_source
C C 0.0033 0.0016 'International Tables Vol C Tables 4.2.6.8 and 6.1.1.4'
H H 0.0000 0.0000 'International Tables Vol C Tables 4.2.6.8 and 6.1.1.4'
N N 0.0061 0.0033 'International Tables Vol C Tables 4.2.6.8 and 6.1.1.4'
O O 0.0106 0.0060 'International Tables Vol C Tables 4.2.6.8 and 6.1.1.4'

loop_
_geom_angle_atom_site_label_1
_geom_angle_atom_site_label_2
_geom_angle_atom_site_label_3
_geom_angle
C5 O4 H4A 115.1(17)
H8A N8 H8B 111(2)
N7 N8 H8A 101.6(16)
N7 N8 H8B 105.8(16)
N8 N7 H7 124.2(13)
C11 N7 N8 118.27(14)
C11 N7 H7 117.4(13)
C11 N9 N10 119.44(13)
C11 N9 H9 119.1(13)
N10 N9 H9 120.6(13)
C10 O8 H8 113.0(9)
C6 O5 H5 116.5(17)
O2 C1 O1 125.45(13)
O2 C1 C2 118.88(12)
O1 C1 C2 115.67(12)
C3 C2 C1 132.19(13)
N1 C2 C1 121.41(12)
N1 C2 C3 106.38(12)
N5 N6 H6 117.7(11)
C11 N6 H6 117.4(11)
C11 N6 N5 124.10(13)
N6 N5 H5A 109.0(12)
N6 N5 H5B 110.8(12)
H5A N5 H5B 106.9(17)
C2 C3 H3 129.4(10)
C2 C3 C4 104.57(12)
C4 C3 H3 126.1(10)
C3 C4 C5 128.08(13)
N2 C4 C3 111.72(12)
N2 C4 C5 120.20(13)
O3 C5 O4 124.66(13)
O3 C5 C4 119.21(13)
O4 C5 C4 116.13(13)
N1 N2 C4 104.39(11)
C2 N1 H1 132.6(12)
N2 N1 C2 112.93(12)
N2 N1 H1 114.3(12)
N9 C11 N7 120.02(15)
N9 C11 N6 120.31(14)
N6 C11 N7 119.63(14)
N9 N10 H10A 108.3(11)
N9 N10 H10B 109.4(12)
H10A N10 H10B 103.9(17)
O8 C10 C9 114.11(12)
O7 C10 O8 124.75(13)
O7 C10 C9 121.14(13)
C8 C9 C10 132.82(13)
N4 C9 C10 120.54(12)
N4 C9 C8 106.64(12)
C9 C8 H8C 131.5(11)
C9 C8 C7 104.29(12)
C7 C8 H8C 124.2(11)
C8 C7 C6 128.06(13)
N3 C7 C8 111.69(12)
N3 C7 C6 120.23(13)
O5 C6 C7 116.33(13)
O6 C6 O5 124.22(13)
O6 C6 C7 119.45(13)
N4 N3 C7 104.44(11)
C9 N4 H4 131.4(13)
N3 N4 C9 112.94(12)
N3 N4 H4 115.6(13)

loop_
_geom_bond_atom_site_label_1
_geom_bond_atom_site_label_2
_geom_bond_distance
O2 C1 1.2402(17)
O3 C5 1.2409(18)
O4 C5 1.2829(17)
O4 H4A 0.97(3)
O1 C1 1.2681(17)
N8 H8A 0.91(3)
N8 N7 1.415(2)
N8 H8B 0.89(3)
N7 C11 1.326(2)
N7 H7 1.01(2)
N9 C11 1.325(2)
N9 N10 1.4155(19)
N9 H9 0.90(2)
O8 H8 1.11(2)
O8 C10 1.2916(17)
O5 C6 1.2834(18)
O5 H5 1.07(4)
O6 C6 1.2398(19)
O7 C10 1.2206(17)
C1 C2 1.4822(18)
C2 C3 1.3739(19)
C2 N1 1.3524(18)
N6 H6 0.96(2)
N6 N5 1.4002(19)
N6 C11 1.325(2)
N5 H5A 0.859(9)
N5 H5B 0.858(9)
C3 H3 1.011(18)
C3 C4 1.394(2)
C4 C5 1.4662(19)
C4 N2 1.3363(19)
N2 N1 1.3301(16)
N1 H1 0.889(19)
N10 H10A 0.95(2)
N10 H10B 0.88(2)
C10 C9 1.4770(18)
C9 C8 1.371(2)
C9 N4 1.3501(18)
C8 H8C 0.956(19)
C8 C7 1.396(2)
C7 C6 1.4635(19)
C7 N3 1.3362(19)
N3 N4 1.3247(16)
N4 H4 0.842(19)

loop_
_geom_hbond_atom_site_label_D
_geom_hbond_atom_site_label_H
_geom_hbond_atom_site_label_A
_geom_hbond_distance_DH
_geom_hbond_distance_HA
_geom_hbond_distance_DA
_geom_hbond_angle_DHA
_geom_hbond_site_symmetry_A
N8 H8A O7 0.91(3) 2.64(3) 3.322(2) 132.2(19) 1_565
O8 H8 O1 1.11(2) 1.36(2) 2.4725(14) 178.6(17) 1_446
N6 H6 N8 0.96(2) 2.63(2) 3.363(2) 133.8(14) 2_676
N1 H1 O7 0.889(19) 1.902(19) 2.7499(16) 158.9(17) 1_564
N5 H5A O8 0.859(9) 2.281(10) 3.1377(17) 174.7(17) .
N5 H5B N3 0.858(9) 2.249(11) 3.0725(18) 160.8(17) 1_455
N9 H9 O2 0.90(2) 2.09(2) 2.9070(17) 150.3(17) 1_446
N7 H7 N10 1.01(2) 2.24(2) 3.097(2) 142.1(18) 2_677
N10 H10A N2 0.95(2) 2.11(2) 3.0587(18) 176.5(16) 2_676
N10 H10B O1 0.88(2) 2.25(2) 3.1075(17) 166.8(17) 2_776
N8 H8B O6 0.89(3) 2.54(3) 3.247(2) 136.4(19) 2_676
N4 H4 O2 0.842(19) 1.960(19) 2.7603(16) 158.5(18) 1_546
O4 H4A O6 0.97(3) 1.65(3) 2.6128(14) 176(3) .
O5 H5 O3 1.07(4) 1.53(4) 2.5997(15) 177(3) .

loop_
_geom_torsion_atom_site_label_1
_geom_torsion_atom_site_label_2
_geom_torsion_atom_site_label_3
_geom_torsion_atom_site_label_4
_geom_torsion
O2 C1 C2 C3 -176.83(15)
O2 C1 C2 N1 1.6(2)
O1 C1 C2 C3 3.2(2)
O1 C1 C2 N1 -178.36(14)
N8 N7 C11 N9 178.77(15)
N8 N7 C11 N6 0.7(2)
O8 C10 C9 C8 -1.6(2)
O8 C10 C9 N4 178.70(13)
O7 C10 C9 C8 178.51(15)
O7 C10 C9 N4 -1.2(2)
C1 C2 C3 C4 178.49(15)
C1 C2 N1 N2 -178.85(13)
C2 C3 C4 C5 -179.69(14)
C2 C3 C4 N2 0.29(18)
N5 N6 C11 N7 -176.61(14)
N5 N6 C11 N9 5.4(2)
C3 C2 N1 N2 -0.04(17)
C3 C4 C5 O3 -0.9(2)
C3 C4 C5 O4 179.33(15)
C3 C4 N2 N1 -0.31(17)
C4 N2 N1 C2 0.22(17)
C5 C4 N2 N1 179.67(13)
N2 C4 C5 O3 179.15(14)
N2 C4 C5 O4 -0.7(2)
N1 C2 C3 C4 -0.15(16)
N10 N9 C11 N7 2.2(2)
N10 N9 C11 N6 -179.77(13)
C10 C9 C8 C7 -179.50(15)
C10 C9 N4 N3 179.76(13)
C9 C8 C7 C6 -178.80(15)
C9 C8 C7 N3 -0.37(18)
C8 C9 N4 N3 0.00(17)
C8 C7 C6 O5 -175.98(15)
C8 C7 C6 O6 4.0(3)
C8 C7 N3 N4 0.37(17)
C7 N3 N4 C9 -0.22(16)
C6 C7 N3 N4 178.94(13)
N3 C7 C6 O5 5.7(2)
N3 C7 C6 O6 -174.33(15)
N4 C9 C8 C7 0.22(16)
